data_7028454
loop_
_publ_author_name
'Ib\'a\~nez, Susana'
'Vre\<cko, Doris Nena'
'Estevan, Francisco'
'Hirva, Pipsa'
'Sana\'u, Mercedes'
'Ubeda, Maangeles'

_publ_section_title
;
 Further orthometalated dinuclear palladium(iii) compounds with bridging
 N,S-donor ligands.
;
_journal_issue 7
_journal_name_full 'Dalton transactions (Cambridge, England : 2003)'
_journal_page_first 2961
_journal_page_last 2970
_journal_paper_doi 10.1039/c3dt52717d
_journal_volume 43
_journal_year 2014
_chemical_formula_sum 'C43 H44 Cl8 N8 P2 Pd2 S2'
_chemical_formula_weight 1295.32
_chemical_name_systematic
; 
 ? 
;
_space_group_IT_number 2
_symmetry_cell_setting triclinic
_symmetry_space_group_name_Hall '-P 1'
_symmetry_space_group_name_H-M 'P -1'
_atom_sites_solution_hydrogens geom
_atom_sites_solution_primary direct
_atom_sites_solution_secondary difmap
_audit_creation_method SHELXL-97
_cell_angle_alpha 82.393(2)
_cell_angle_beta 87.808(2)
_cell_angle_gamma 73.407(3)
_cell_formula_units_Z 2
_cell_length_a 12.3750(6)
_cell_length_b 13.1110(5)
_cell_length_c 16.1830(7)
_cell_measurement_temperature 293(2)
_cell_volume 2494.18(19)
_computing_cell_refinement 'Denzo and Scalepack(Otwinowski & Minor1997)'
_computing_data_collection 'Collect(Nonius BV, 1997-2000)'
_computing_data_reduction 'Denzo and Scalepack(Otwinowski & Minor1997)'
_computing_molecular_graphics 'Bruker SHELXTL'
_computing_publication_material 'Bruker SHELXTL'
_computing_structure_refinement 'Bruker SHELXTL'
_computing_structure_solution 'Bruker SHELXTL'
_diffrn_ambient_temperature 150(2)
_diffrn_measured_fraction_theta_full 0.995
_diffrn_measured_fraction_theta_max 0.995
_diffrn_radiation_monochromator graphite
_diffrn_radiation_source 'fine-focus sealed tube'
_diffrn_radiation_type MoK\a
_diffrn_radiation_wavelength 0.71073
_diffrn_reflns_av_R_equivalents 0.0603
_diffrn_reflns_av_sigmaI/netI 0.0997
_diffrn_reflns_limit_h_max 15
_diffrn_reflns_limit_h_min -16
_diffrn_reflns_limit_k_max 17
_diffrn_reflns_limit_k_min -17
_diffrn_reflns_limit_l_max 20
_diffrn_reflns_limit_l_min -20
_diffrn_reflns_number 21524
_diffrn_reflns_theta_full 27.52
_diffrn_reflns_theta_max 27.52
_diffrn_reflns_theta_min 1.27
_exptl_absorpt_coefficient_mu 1.340
_exptl_absorpt_correction_type none
_exptl_crystal_density_diffrn 1.725
_exptl_crystal_density_method 'not measured'
_exptl_crystal_description prismatic
_exptl_crystal_F_000 1296
_exptl_crystal_size_max 0.23
_exptl_crystal_size_mid 0.20
_exptl_crystal_size_min 0.16
_refine_diff_density_max 0.938
_refine_diff_density_min -1.746
_refine_diff_density_rms 0.301
_refine_ls_extinction_method none
_refine_ls_goodness_of_fit_ref 1.052
_refine_ls_hydrogen_treatment constr
_refine_ls_matrix_type full
_refine_ls_number_parameters 586
_refine_ls_number_reflns 11396
_refine_ls_number_restraints 0
_refine_ls_restrained_S_all 1.052
_refine_ls_R_factor_all 0.1046
_refine_ls_R_factor_gt 0.0494
_refine_ls_shift/su_max 0.001
_refine_ls_shift/su_mean 0.000
_refine_ls_structure_factor_coef Fsqd
_refine_ls_weighting_details 'calc w=1/[\s^2^(Fo^2^)+(0.0751P)^2^+0.0000P] where P=(Fo^2^+2Fc^2^)/3'
_refine_ls_weighting_scheme calc
_refine_ls_wR_factor_gt 0.1214
_refine_ls_wR_factor_ref 0.1566
_reflns_number_gt 6815
_reflns_number_total 11396
_reflns_threshold_expression >2sigma(I)
_cod_data_source_file c3dt52717d.txt
_cod_data_source_block shelxl
_cod_original_cell_volume 2494.19(19)
_cod_original_sg_symbol_H-M P-1
_cod_database_code 7028454

loop_
_symmetry_equiv_pos_as_xyz
'x, y, z'
'-x, -y, -z'

loop_
_atom_site_label
_atom_site_type_symbol
_atom_site_fract_x
_atom_site_fract_y
_atom_site_fract_z
_atom_site_U_iso_or_equiv
_atom_site_adp_type
_atom_site_occupancy
_atom_site_symmetry_multiplicity
_atom_site_calc_flag
_atom_site_refinement_flags
Pd1 Pd -0.04194(4) 0.73439(3) 0.18100(3) 0.02519(13) Uani 1 1 d .
S1 S -0.20485(13) 0.88673(12) 0.16368(9) 0.0313(3) Uani 1 1 d .
Cl1 Cl -0.09139(13) 0.69403(11) 0.04615(9) 0.0329(3) Uani 1 1 d .
P1 P 0.12200(13) 0.59645(11) 0.19160(9) 0.0271(3) Uani 1 1 d .
N1 N -0.1406(4) 0.6327(3) 0.2410(3) 0.0290(11) Uani 1 1 d .
C1 C -0.2437(5) 0.8901(4) 0.2656(4) 0.0290(13) Uani 1 1 d .
Pd2 Pd -0.00598(4) 0.75919(3) 0.33546(3) 0.02548(13) Uani 1 1 d .
Cl2 Cl -0.00093(13) 0.80067(11) 0.47749(9) 0.0333(3) Uani 1 1 d .
P2 P 0.03872(13) 0.91355(11) 0.28157(9) 0.0267(3) Uani 1 1 d .
S2 S -0.03856(14) 0.59406(12) 0.39573(9) 0.0343(4) Uani 1 1 d .
N2 N -0.1853(4) 0.8391(4) 0.3335(3) 0.0273(11) Uani 1 1 d .
C2 C -0.1203(5) 0.5780(4) 0.3183(4) 0.0301(13) Uani 1 1 d .
N3 N -0.2113(4) 0.5923(4) 0.2052(3) 0.0357(12) Uani 1 1 d .
H3A H -0.2387 0.6153 0.1560 0.043 Uiso 1 1 calc R
C3 C -0.1817(7) 0.4211(5) 0.3922(4) 0.0503(19) Uani 1 1 d .
H3B H -0.1361 0.4248 0.4377 0.075 Uiso 1 1 calc R
H3C H -0.1541 0.3519 0.3732 0.075 Uiso 1 1 calc R
H3D H -0.2584 0.4317 0.4104 0.075 Uiso 1 1 calc R
Cl3 Cl 0.3228(2) 0.13055(16) 0.1457(2) 0.1170(12) Uani 1 1 d .
N4 N -0.2336(5) 0.5155(4) 0.2527(3) 0.0399(13) Uani 1 1 d .
H4A H -0.2768 0.4783 0.2412 0.048 Uiso 1 1 calc R
C4 C -0.4388(6) 1.0213(5) 0.2456(4) 0.0462(17) Uani 1 1 d .
H4B H -0.4219 1.0230 0.1871 0.069 Uiso 1 1 calc R
H4C H -0.4516 1.0919 0.2613 0.069 Uiso 1 1 calc R
H4D H -0.5052 0.9979 0.2570 0.069 Uiso 1 1 calc R
Cl4 Cl 0.42413(17) 0.30540(15) 0.13727(14) 0.0611(5) Uani 1 1 d .
N5 N -0.1763(4) 0.5034(4) 0.3249(3) 0.0373(13) Uani 1 1 d .
C5 C 0.3035(6) 0.2646(5) 0.1191(5) 0.0536(19) Uani 1 1 d .
H5A H 0.2408 0.3036 0.1509 0.064 Uiso 1 1 calc R
H5B H 0.2838 0.2834 0.0605 0.064 Uiso 1 1 calc R
Cl5 Cl 0.51192(19) 0.7125(2) 0.19810(16) 0.0931(8) Uani 1 1 d .
N6 N -0.2508(4) 0.8634(4) 0.3995(3) 0.0361(12) Uani 1 1 d .
H6A H -0.2313 0.8387 0.4504 0.043 Uiso 1 1 calc R
Cl6 Cl 0.4913(3) 0.8723(2) 0.0542(2) 0.1137(11) Uani 1 1 d .
C6 C 0.5767(7) 0.7566(6) 0.1065(5) 0.059(2) Uani 1 1 d .
H6B H 0.6467 0.7692 0.1211 0.071 Uiso 1 1 calc R
H6C H 0.5947 0.7009 0.0702 0.071 Uiso 1 1 calc R
N7 N -0.3461(5) 0.9283(4) 0.3772(3) 0.0398(13) Uani 1 1 d .
H7A H -0.4008 0.9547 0.4096 0.048 Uiso 1 1 calc R
Cl7 Cl 0.61459(17) 0.66537(16) 0.42617(13) 0.0627(5) Uani 1 1 d .
C7 C 0.6733(7) 0.6762(6) 0.5194(4) 0.058(2) Uani 1 1 d .
H7B H 0.7058 0.6049 0.5484 0.070 Uiso 1 1 calc R
H7C H 0.7338 0.7094 0.5071 0.070 Uiso 1 1 calc R
N8 N -0.3453(4) 0.9480(4) 0.2926(3) 0.0348(12) Uani 1 1 d .
Cl8 Cl 0.5763(3) 0.7510(2) 0.58446(17) 0.0986(9) Uani 1 1 d .
C11 C 0.2100(5) 0.6096(4) 0.2736(4) 0.0285(13) Uani 1 1 d .
C12 C 0.1618(5) 0.6756(4) 0.3348(3) 0.0270(13) Uani 1 1 d .
C13 C 0.2305(5) 0.6785(5) 0.4002(3) 0.0317(14) Uani 1 1 d .
H13A H 0.2009 0.7224 0.4410 0.038 Uiso 1 1 calc R
C14 C 0.3423(5) 0.6171(5) 0.4054(4) 0.0363(15) Uani 1 1 d .
H14A H 0.3862 0.6206 0.4497 0.044 Uiso 1 1 calc R
C15 C 0.3898(5) 0.5508(5) 0.3460(4) 0.0386(15) Uani 1 1 d .
H15A H 0.4643 0.5085 0.3506 0.046 Uiso 1 1 calc R
C16 C 0.3232(5) 0.5489(5) 0.2788(4) 0.0367(15) Uani 1 1 d .
H16A H 0.3545 0.5069 0.2371 0.044 Uiso 1 1 calc R
C21 C 0.0939(5) 0.4666(4) 0.2170(4) 0.0297(13) Uani 1 1 d .
C22 C 0.1441(6) 0.3976(5) 0.2876(4) 0.0416(16) Uani 1 1 d .
H22A H 0.1915 0.4184 0.3210 0.050 Uiso 1 1 calc R
C23 C 0.1233(6) 0.2986(5) 0.3081(4) 0.0478(18) Uani 1 1 d .
H23A H 0.1567 0.2531 0.3549 0.057 Uiso 1 1 calc R
C24 C 0.0527(6) 0.2681(5) 0.2581(4) 0.0472(18) Uani 1 1 d .
H24A H 0.0384 0.2020 0.2716 0.057 Uiso 1 1 calc R
C25 C 0.0029(6) 0.3360(5) 0.1877(4) 0.0404(16) Uani 1 1 d .
H25A H -0.0433 0.3145 0.1538 0.048 Uiso 1 1 calc R
C26 C 0.0221(5) 0.4358(5) 0.1681(4) 0.0337(14) Uani 1 1 d .
H26A H -0.0132 0.4820 0.1222 0.040 Uiso 1 1 calc R
C31 C 0.2090(5) 0.5862(4) 0.0969(3) 0.0300(13) Uani 1 1 d .
C32 C 0.1898(5) 0.5291(4) 0.0350(4) 0.0315(14) Uani 1 1 d .
H32A H 0.1320 0.4963 0.0407 0.038 Uiso 1 1 calc R
C33 C 0.2575(5) 0.5218(5) -0.0347(4) 0.0362(15) Uani 1 1 d .
H33A H 0.2459 0.4825 -0.0757 0.043 Uiso 1 1 calc R
C34 C 0.3418(6) 0.5714(5) -0.0448(4) 0.0426(16) Uani 1 1 d .
H34A H 0.3869 0.5662 -0.0923 0.051 Uiso 1 1 calc R
C35 C 0.3588(6) 0.6292(5) 0.0164(4) 0.0415(16) Uani 1 1 d .
H35A H 0.4162 0.6625 0.0105 0.050 Uiso 1 1 calc R
C36 C 0.2920(5) 0.6377(5) 0.0854(4) 0.0343(14) Uani 1 1 d .
H36A H 0.3025 0.6789 0.1253 0.041 Uiso 1 1 calc R
C41 C 0.0762(5) 0.9089(4) 0.1725(3) 0.0265(13) Uani 1 1 d .
C42 C 0.0513(5) 0.8334(4) 0.1288(3) 0.0276(13) Uani 1 1 d .
C43 C 0.0839(5) 0.8336(5) 0.0456(4) 0.0302(13) Uani 1 1 d .
H43A H 0.0666 0.7861 0.0140 0.036 Uiso 1 1 calc R
C44 C 0.1421(5) 0.9042(5) 0.0096(4) 0.0347(14) Uani 1 1 d .
H44A H 0.1666 0.9006 -0.0452 0.042 Uiso 1 1 calc R
C45 C 0.1646(5) 0.9795(5) 0.0529(4) 0.0345(14) Uani 1 1 d .
H45A H 0.2010 1.0282 0.0271 0.041 Uiso 1 1 calc R
C46 C 0.1329(5) 0.9812(5) 0.1334(4) 0.0332(14) Uani 1 1 d .
H46A H 0.1488 1.0309 0.1636 0.040 Uiso 1 1 calc R
C51 C 0.1590(5) 0.9352(4) 0.3303(3) 0.0283(13) Uani 1 1 d .
C52 C 0.1439(5) 1.0031(4) 0.3919(3) 0.0304(14) Uani 1 1 d .
H52A H 0.0717 1.0383 0.4088 0.036 Uiso 1 1 calc R
C53 C 0.2379(5) 1.0178(5) 0.4281(4) 0.0353(15) Uani 1 1 d .
H53A H 0.2281 1.0648 0.4679 0.042 Uiso 1 1 calc R
C54 C 0.3445(6) 0.9636(5) 0.4056(4) 0.0390(15) Uani 1 1 d .
H54A H 0.4070 0.9715 0.4315 0.047 Uiso 1 1 calc R
C55 C 0.3585(5) 0.8969(5) 0.3442(4) 0.0407(16) Uani 1 1 d .
H55A H 0.4309 0.8609 0.3282 0.049 Uiso 1 1 calc R
C56 C 0.2681(5) 0.8831(5) 0.3068(4) 0.0337(14) Uani 1 1 d .
H56A H 0.2792 0.8385 0.2652 0.040 Uiso 1 1 calc R
C61 C -0.0799(5) 1.0334(4) 0.2874(4) 0.0302(13) Uani 1 1 d .
C62 C -0.1180(5) 1.1047(5) 0.2164(4) 0.0344(14) Uani 1 1 d .
H62A H -0.0813 1.0936 0.1657 0.041 Uiso 1 1 calc R
C63 C -0.2112(6) 1.1929(5) 0.2212(4) 0.0450(17) Uani 1 1 d .
H63A H -0.2367 1.2404 0.1734 0.054 Uiso 1 1 calc R
C64 C -0.2665(6) 1.2110(5) 0.2956(4) 0.0448(17) Uani 1 1 d .
H64A H -0.3298 1.2696 0.2977 0.054 Uiso 1 1 calc R
C65 C -0.2276(6) 1.1416(5) 0.3678(4) 0.0424(16) Uani 1 1 d .
H65A H -0.2631 1.1545 0.4186 0.051 Uiso 1 1 calc R
C66 C -0.1356(5) 1.0530(5) 0.3632(4) 0.0340(14) Uani 1 1 d .
H66A H -0.1103 1.0058 0.4112 0.041 Uiso 1 1 calc R

loop_
_atom_site_aniso_label
_atom_site_aniso_U_11
_atom_site_aniso_U_22
_atom_site_aniso_U_33
_atom_site_aniso_U_23
_atom_site_aniso_U_13
_atom_site_aniso_U_12
Pd1 0.0323(3) 0.0240(2) 0.0212(2) -0.00122(17) -0.00090(18) -0.01175(19)
S1 0.0347(9) 0.0330(8) 0.0261(8) -0.0009(6) -0.0013(7) -0.0105(7)
Cl1 0.0422(9) 0.0340(8) 0.0260(8) -0.0041(6) -0.0031(7) -0.0161(7)
P1 0.0338(9) 0.0239(7) 0.0254(8) -0.0028(6) -0.0005(7) -0.0113(7)
N1 0.039(3) 0.027(3) 0.024(3) -0.002(2) 0.001(2) -0.015(2)
C1 0.032(3) 0.027(3) 0.033(3) -0.005(3) -0.001(3) -0.017(3)
Pd2 0.0333(3) 0.0248(2) 0.0206(2) -0.00089(17) -0.00017(19) -0.0127(2)
Cl2 0.0453(9) 0.0342(8) 0.0216(7) -0.0034(6) -0.0006(6) -0.0130(7)
P2 0.0343(9) 0.0263(8) 0.0221(8) -0.0019(6) -0.0002(7) -0.0131(7)
S2 0.0477(10) 0.0331(8) 0.0268(8) 0.0013(6) -0.0023(7) -0.0208(7)
N2 0.034(3) 0.027(2) 0.022(3) 0.000(2) 0.000(2) -0.011(2)
C2 0.032(3) 0.029(3) 0.030(3) -0.004(3) -0.004(3) -0.010(3)
N3 0.042(3) 0.041(3) 0.027(3) 0.000(2) -0.005(2) -0.017(3)
C3 0.074(5) 0.042(4) 0.043(4) 0.010(3) -0.002(4) -0.034(4)
Cl3 0.0647(15) 0.0401(12) 0.246(4) 0.0095(16) -0.060(2) -0.0191(11)
N4 0.051(4) 0.044(3) 0.035(3) -0.001(3) -0.003(3) -0.031(3)
C4 0.041(4) 0.046(4) 0.046(4) 0.002(3) -0.005(3) -0.008(3)
Cl4 0.0559(12) 0.0483(11) 0.0848(15) -0.0081(10) 0.0019(11) -0.0241(9)
N5 0.046(3) 0.035(3) 0.036(3) 0.002(2) -0.004(3) -0.022(3)
C5 0.047(4) 0.042(4) 0.071(5) -0.005(4) -0.008(4) -0.011(3)
Cl5 0.0508(14) 0.151(2) 0.0716(16) -0.0168(16) 0.0081(12) -0.0181(15)
N6 0.041(3) 0.038(3) 0.031(3) 0.000(2) -0.004(3) -0.016(3)
Cl6 0.123(2) 0.0609(15) 0.139(3) -0.0031(15) -0.060(2) 0.0053(15)
C6 0.061(5) 0.050(4) 0.068(5) -0.008(4) -0.009(4) -0.018(4)
N7 0.037(3) 0.045(3) 0.040(3) -0.016(3) 0.009(3) -0.013(3)
Cl7 0.0555(12) 0.0650(12) 0.0709(14) -0.0075(10) -0.0152(10) -0.0209(10)
C7 0.068(5) 0.057(5) 0.051(5) 0.011(4) -0.006(4) -0.027(4)
N8 0.038(3) 0.040(3) 0.027(3) -0.005(2) 0.000(2) -0.012(3)
Cl8 0.125(2) 0.0884(18) 0.0798(18) -0.0207(14) 0.0240(16) -0.0251(17)
C11 0.031(3) 0.026(3) 0.028(3) 0.003(2) -0.002(3) -0.012(3)
C12 0.032(3) 0.027(3) 0.022(3) 0.005(2) 0.002(2) -0.012(3)
C13 0.043(4) 0.034(3) 0.022(3) 0.002(3) -0.006(3) -0.018(3)
C14 0.041(4) 0.040(4) 0.028(3) 0.005(3) -0.007(3) -0.015(3)
C15 0.034(4) 0.042(4) 0.039(4) -0.002(3) -0.002(3) -0.010(3)
C16 0.036(4) 0.038(4) 0.035(4) -0.007(3) 0.000(3) -0.007(3)
C21 0.040(4) 0.024(3) 0.027(3) -0.006(2) 0.003(3) -0.011(3)
C22 0.054(4) 0.032(3) 0.040(4) 0.003(3) -0.009(3) -0.017(3)
C23 0.068(5) 0.030(3) 0.044(4) 0.015(3) -0.013(4) -0.019(3)
C24 0.061(5) 0.034(4) 0.052(4) 0.005(3) -0.003(4) -0.026(3)
C25 0.056(4) 0.035(3) 0.038(4) -0.008(3) 0.001(3) -0.023(3)
C26 0.039(4) 0.031(3) 0.032(3) -0.004(3) 0.000(3) -0.012(3)
C31 0.034(4) 0.030(3) 0.023(3) 0.000(2) -0.002(3) -0.005(3)
C32 0.036(4) 0.029(3) 0.029(3) -0.002(3) -0.002(3) -0.009(3)
C33 0.044(4) 0.035(3) 0.027(3) -0.009(3) 0.000(3) -0.005(3)
C34 0.042(4) 0.045(4) 0.036(4) -0.001(3) 0.004(3) -0.006(3)
C35 0.037(4) 0.052(4) 0.036(4) -0.004(3) 0.004(3) -0.015(3)
C36 0.041(4) 0.035(3) 0.030(3) -0.007(3) 0.002(3) -0.015(3)
C41 0.031(3) 0.028(3) 0.023(3) -0.001(2) -0.003(2) -0.014(3)
C42 0.033(3) 0.025(3) 0.026(3) 0.002(2) -0.001(3) -0.011(3)
C43 0.032(3) 0.033(3) 0.026(3) -0.004(3) 0.002(3) -0.011(3)
C44 0.039(4) 0.041(4) 0.023(3) 0.002(3) 0.002(3) -0.012(3)
C45 0.048(4) 0.037(3) 0.024(3) 0.001(3) 0.000(3) -0.023(3)
C46 0.045(4) 0.033(3) 0.027(3) -0.002(3) 0.000(3) -0.021(3)
C51 0.035(4) 0.029(3) 0.022(3) 0.001(2) 0.002(3) -0.013(3)
C52 0.040(4) 0.026(3) 0.026(3) -0.001(2) 0.001(3) -0.013(3)
C53 0.047(4) 0.039(3) 0.027(3) -0.004(3) -0.001(3) -0.023(3)
C54 0.038(4) 0.050(4) 0.033(4) 0.003(3) -0.009(3) -0.020(3)
C55 0.028(4) 0.048(4) 0.050(4) -0.004(3) 0.003(3) -0.019(3)
C56 0.044(4) 0.028(3) 0.034(4) -0.005(3) 0.004(3) -0.017(3)
C61 0.036(4) 0.027(3) 0.032(3) -0.003(3) -0.005(3) -0.015(3)
C62 0.045(4) 0.032(3) 0.028(3) 0.001(3) -0.007(3) -0.016(3)
C63 0.059(5) 0.032(4) 0.042(4) 0.005(3) -0.015(4) -0.012(3)
C64 0.043(4) 0.034(4) 0.054(5) -0.008(3) -0.004(4) -0.005(3)
C65 0.052(4) 0.033(3) 0.045(4) -0.005(3) 0.008(3) -0.017(3)
C66 0.039(4) 0.034(3) 0.032(4) -0.002(3) -0.003(3) -0.016(3)

loop_
_atom_type_symbol
_atom_type_description
_atom_type_scat_dispersion_real
_atom_type_scat_dispersion_imag
_atom_type_scat_source
Pd Pd -0.9988 1.0072 'International Tables Vol C Tables 4.2.6.8 and 6.1.1.4'
P P 0.1023 0.0942 'International Tables Vol C Tables 4.2.6.8 and 6.1.1.4'
C C 0.0033 0.0016 'International Tables Vol C Tables 4.2.6.8 and 6.1.1.4'
H H 0.0000 0.0000 'International Tables Vol C Tables 4.2.6.8 and 6.1.1.4'
S S 0.1246 0.1234 'International Tables Vol C Tables 4.2.6.8 and 6.1.1.4'
N N 0.0061 0.0033 'International Tables Vol C Tables 4.2.6.8 and 6.1.1.4'
Cl Cl 0.1484 0.1585 'International Tables Vol C Tables 4.2.6.8 and 6.1.1.4'

loop_
_geom_angle_atom_site_label_1
_geom_angle_atom_site_label_2
_geom_angle_atom_site_label_3
_geom_angle
C42 Pd1 N1 177.60(19)
C42 Pd1 P1 87.83(16)
N1 Pd1 P1 92.70(13)
C42 Pd1 S1 87.72(16)
N1 Pd1 S1 91.76(13)
P1 Pd1 S1 175.51(6)
C42 Pd1 Cl1 93.92(16)
N1 Pd1 Cl1 88.39(12)
P1 Pd1 Cl1 93.18(5)
S1 Pd1 Cl1 86.47(5)
C42 Pd1 Pd2 94.39(15)
N1 Pd1 Pd2 83.31(12)
P1 Pd1 Pd2 87.08(4)
S1 Pd1 Pd2 93.92(4)
Cl1 Pd1 Pd2 171.69(4)
C1 S1 Pd1 98.6(2)
C11 P1 C21 107.0(3)
C11 P1 C31 106.5(3)
C21 P1 C31 105.7(3)
C11 P1 Pd1 110.7(2)
C21 P1 Pd1 111.4(2)
C31 P1 Pd1 115.02(19)
N3 N1 C2 106.3(4)
N3 N1 Pd1 127.6(4)
C2 N1 Pd1 124.4(4)
N2 C1 N8 106.4(5)
N2 C1 S1 128.9(5)
N8 C1 S1 124.7(5)
C12 Pd2 N2 176.53(19)
C12 Pd2 P2 89.73(15)
N2 Pd2 P2 92.91(12)
C12 Pd2 S2 86.43(15)
N2 Pd2 S2 91.01(12)
P2 Pd2 S2 175.73(6)
C12 Pd2 Cl2 93.88(16)
N2 Pd2 Cl2 88.32(13)
P2 Pd2 Cl2 91.51(5)
S2 Pd2 Cl2 86.89(5)
C12 Pd2 Pd1 94.58(15)
N2 Pd2 Pd1 83.31(12)
P2 Pd2 Pd1 87.19(4)
S2 Pd2 Pd1 94.98(4)
Cl2 Pd2 Pd1 171.44(4)
C41 P2 C51 105.3(3)
C41 P2 C61 107.1(3)
C51 P2 C61 107.3(3)
C41 P2 Pd2 109.79(18)
C51 P2 Pd2 114.88(19)
C61 P2 Pd2 112.05(19)
C2 S2 Pd2 98.5(2)
C1 N2 N6 107.8(5)
C1 N2 Pd2 124.7(4)
N6 N2 Pd2 126.4(4)
N5 C2 N1 106.9(5)
N5 C2 S2 124.1(5)
N1 C2 S2 129.0(4)
N4 N3 N1 111.8(5)
N4 N3 H3A 124.1
N1 N3 H3A 124.1
N5 C3 H3B 109.5
N5 C3 H3C 109.5
H3B C3 H3C 109.5
N5 C3 H3D 109.5
H3B C3 H3D 109.5
H3C C3 H3D 109.5
N3 N4 N5 107.1(5)
N3 N4 H4A 126.4
N5 N4 H4A 126.4
N8 C4 H4B 109.5
N8 C4 H4C 109.5
H4B C4 H4C 109.5
N8 C4 H4D 109.5
H4B C4 H4D 109.5
H4C C4 H4D 109.5
C2 N5 N4 107.9(5)
C2 N5 C3 130.7(5)
N4 N5 C3 121.4(5)
Cl3 C5 Cl4 113.1(4)
Cl3 C5 H5A 109.0
Cl4 C5 H5A 109.0
Cl3 C5 H5B 109.0
Cl4 C5 H5B 109.0
H5A C5 H5B 107.8
N7 N6 N2 110.8(5)
N7 N6 H6A 124.6
N2 N6 H6A 124.6
Cl6 C6 Cl5 111.8(5)
Cl6 C6 H6B 109.2
Cl5 C6 H6B 109.2
Cl6 C6 H6C 109.2
Cl5 C6 H6C 109.2
H6B C6 H6C 107.9
N6 N7 N8 107.2(5)
N6 N7 H7A 126.4
N8 N7 H7A 126.4
Cl8 C7 Cl7 113.2(5)
Cl8 C7 H7B 108.9
Cl7 C7 H7B 108.9
Cl8 C7 H7C 108.9
Cl7 C7 H7C 108.9
H7B C7 H7C 107.8
C1 N8 N7 107.7(5)
C1 N8 C4 129.8(5)
N7 N8 C4 122.6(5)
C16 C11 C12 120.6(5)
C16 C11 P1 119.9(4)
C12 C11 P1 119.3(4)
C13 C12 C11 117.8(5)
C13 C12 Pd2 119.3(4)
C11 C12 Pd2 122.8(4)
C14 C13 C12 121.2(6)
C14 C13 H13A 119.4
C12 C13 H13A 119.4
C15 C14 C13 121.3(6)
C15 C14 H14A 119.3
C13 C14 H14A 119.3
C14 C15 C16 118.4(6)
C14 C15 H15A 120.8
C16 C15 H15A 120.8
C15 C16 C11 120.7(6)
C15 C16 H16A 119.7
C11 C16 H16A 119.7
C26 C21 C22 119.5(5)
C26 C21 P1 120.8(4)
C22 C21 P1 119.7(4)
C23 C22 C21 120.5(6)
C23 C22 H22A 119.8
C21 C22 H22A 119.8
C24 C23 C22 119.5(6)
C24 C23 H23A 120.3
C22 C23 H23A 120.3
C23 C24 C25 120.3(6)
C23 C24 H24A 119.8
C25 C24 H24A 119.8
C26 C25 C24 120.1(6)
C26 C25 H25A 119.9
C24 C25 H25A 119.9
C21 C26 C25 120.1(6)
C21 C26 H26A 120.0
C25 C26 H26A 120.0
C36 C31 C32 119.3(6)
C36 C31 P1 120.0(4)
C32 C31 P1 120.6(5)
C33 C32 C31 119.2(6)
C33 C32 H32A 120.4
C31 C32 H32A 120.4
C34 C33 C32 121.2(6)
C34 C33 H33A 119.4
C32 C33 H33A 119.4
C33 C34 C35 119.1(6)
C33 C34 H34A 120.5
C35 C34 H34A 120.5
C36 C35 C34 120.4(6)
C36 C35 H35A 119.8
C34 C35 H35A 119.8
C35 C36 C31 120.9(6)
C35 C36 H36A 119.6
C31 C36 H36A 119.6
C42 C41 C46 120.8(5)
C42 C41 P2 120.6(4)
C46 C41 P2 118.6(4)
C43 C42 C41 117.4(5)
C43 C42 Pd1 120.5(4)
C41 C42 Pd1 121.8(4)
C44 C43 C42 120.3(5)
C44 C43 H43A 119.9
C42 C43 H43A 119.9
C45 C44 C43 121.8(6)
C45 C44 H44A 119.1
C43 C44 H44A 119.1
C46 C45 C44 118.8(6)
C46 C45 H45A 120.6
C44 C45 H45A 120.6
C45 C46 C41 120.9(5)
C45 C46 H46A 119.6
C41 C46 H46A 119.6
C56 C51 C52 118.9(5)
C56 C51 P2 120.1(4)
C52 C51 P2 121.0(5)
C53 C52 C51 119.5(6)
C53 C52 H52A 120.2
C51 C52 H52A 120.2
C54 C53 C52 120.6(6)
C54 C53 H53A 119.7
C52 C53 H53A 119.7
C53 C54 C55 119.4(6)
C53 C54 H54A 120.3
C55 C54 H54A 120.3
C56 C55 C54 121.0(6)
C56 C55 H55A 119.5
C54 C55 H55A 119.5
C55 C56 C51 120.4(6)
C55 C56 H56A 119.8
C51 C56 H56A 119.8
C62 C61 C66 119.0(6)
C62 C61 P2 120.4(5)
C66 C61 P2 120.5(4)
C61 C62 C63 119.7(6)
C61 C62 H62A 120.2
C63 C62 H62A 120.2
C64 C63 C62 121.1(6)
C64 C63 H63A 119.5
C62 C63 H63A 119.5
C63 C64 C65 119.8(6)
C63 C64 H64A 120.1
C65 C64 H64A 120.1
C66 C65 C64 119.3(6)
C66 C65 H65A 120.3
C64 C65 H65A 120.3
C65 C66 C61 121.0(6)
C65 C66 H66A 119.5
C61 C66 H66A 119.5

loop_
_geom_bond_atom_site_label_1
_geom_bond_atom_site_label_2
_geom_bond_distance
Pd1 C42 2.055(5)
Pd1 N1 2.169(4)
Pd1 P1 2.2946(16)
Pd1 S1 2.3931(16)
Pd1 Cl1 2.4514(14)
Pd1 Pd2 2.6334(6)
S1 C1 1.704(6)
P1 C11 1.804(6)
P1 C21 1.825(5)
P1 C31 1.836(6)
N1 N3 1.329(6)
N1 C2 1.352(7)
C1 N2 1.329(7)
C1 N8 1.358(8)
Pd2 C12 2.053(6)
Pd2 N2 2.166(5)
Pd2 P2 2.3016(15)
Pd2 S2 2.3896(15)
Pd2 Cl2 2.4380(14)
P2 C41 1.812(6)
P2 C51 1.818(6)
P2 C61 1.828(6)
S2 C2 1.711(6)
N2 N6 1.332(7)
C2 N5 1.343(7)
N3 N4 1.271(7)
N3 H3A 0.8600
C3 N5 1.442(7)
C3 H3B 0.9600
C3 H3C 0.9600
C3 H3D 0.9600
Cl3 C5 1.703(7)
N4 N5 1.357(7)
N4 H4A 0.8600
C4 N8 1.443(8)
C4 H4B 0.9600
C4 H4C 0.9600
C4 H4D 0.9600
Cl4 C5 1.769(7)
C5 H5A 0.9700
C5 H5B 0.9700
Cl5 C6 1.766(8)
N6 N7 1.274(7)
N6 H6A 0.8600
Cl6 C6 1.717(8)
C6 H6B 0.9700
C6 H6C 0.9700
N7 N8 1.360(7)
N7 H7A 0.8600
Cl7 C7 1.738(7)
C7 Cl8 1.736(8)
C7 H7B 0.9700
C7 H7C 0.9700
C11 C16 1.399(8)
C11 C12 1.406(8)
C12 C13 1.393(7)
C13 C14 1.387(9)
C13 H13A 0.9300
C14 C15 1.383(8)
C14 H14A 0.9300
C15 C16 1.396(8)
C15 H15A 0.9300
C16 H16A 0.9300
C21 C26 1.385(8)
C21 C22 1.403(8)
C22 C23 1.390(8)
C22 H22A 0.9300
C23 C24 1.384(9)
C23 H23A 0.9300
C24 C25 1.394(9)
C24 H24A 0.9300
C25 C26 1.390(8)
C25 H25A 0.9300
C26 H26A 0.9300
C31 C36 1.377(8)
C31 C32 1.391(8)
C32 C33 1.376(8)
C32 H32A 0.9300
C33 C34 1.373(9)
C33 H33A 0.9300
C34 C35 1.380(9)
C34 H34A 0.9300
C35 C36 1.361(8)
C35 H35A 0.9300
C36 H36A 0.9300
C41 C42 1.396(7)
C41 C46 1.407(8)
C42 C43 1.390(8)
C43 C44 1.386(8)
C43 H43A 0.9300
C44 C45 1.378(8)
C44 H44A 0.9300
C45 C46 1.347(8)
C45 H45A 0.9300
C46 H46A 0.9300
C51 C56 1.392(8)
C51 C52 1.396(8)
C52 C53 1.393(8)
C52 H52A 0.9300
C53 C54 1.369(9)
C53 H53A 0.9300
C54 C55 1.384(9)
C54 H54A 0.9300
C55 C56 1.359(8)
C55 H55A 0.9300
C56 H56A 0.9300
C61 C62 1.387(8)
C61 C66 1.401(8)
C62 C63 1.389(9)
C62 H62A 0.9300
C63 C64 1.376(9)
C63 H63A 0.9300
C64 C65 1.391(9)
C64 H64A 0.9300
C65 C66 1.382(9)
C65 H65A 0.9300
C66 H66A 0.9300
